data_4126665
loop_
_publ_author_name
'Hashikawa, Yoshifumi'
'Murata, Michihisa'
'Wakamiya, Atsushi'
'Murata, Yasujiro'

_publ_section_title
;
 Palladium-Catalyzed Cyclization: Regioselectivity and Structure of
 Arene-Fused C60 Derivatives.
;
_journal_name_full 'Journal of the American Chemical Society'
_journal_paper_doi 10.1021/jacs.7b09459
_journal_year 2017
_chemical_formula_sum 'C94 H36 N2 O S4'
_chemical_formula_weight 1337.49
_chemical_name_systematic
; 
 ? 
;
_space_group_IT_number 19
_symmetry_cell_setting orthorhombic
_symmetry_space_group_name_Hall 'P 2ac 2ab'
_symmetry_space_group_name_H-M 'P 21 21 21'
_atom_sites_solution_hydrogens geom
_atom_sites_solution_primary direct
_atom_sites_solution_secondary difmap
_audit_creation_method SHELXL-97
_cell_angle_alpha 90.00
_cell_angle_beta 90.00
_cell_angle_gamma 90.00
_cell_formula_units_Z 4
_cell_length_a 12.0669(15)
_cell_length_b 17.883(2)
_cell_length_c 26.759(3)
_cell_measurement_reflns_used 10156
_cell_measurement_temperature 100(2)
_cell_measurement_theta_max 25.03
_cell_measurement_theta_min 1.37
_cell_volume 5774.4(12)
_computing_structure_refinement 'SHELXL-97 (Sheldrick, 1997)'
_computing_structure_solution 'SHELXS-97 (Sheldrick, 1990)'
_diffrn_ambient_temperature 100(2)
_diffrn_measured_fraction_theta_full 0.996
_diffrn_measured_fraction_theta_max 0.996
_diffrn_measurement_device_type 'Bruker Smart APEX II'
_diffrn_radiation_monochromator graphite
_diffrn_radiation_source 'fine-focus sealed tube'
_diffrn_radiation_type MoK\a
_diffrn_radiation_wavelength 0.71073
_diffrn_reflns_av_R_equivalents 0.0652
_diffrn_reflns_av_sigmaI/netI 0.0897
_diffrn_reflns_limit_h_max 10
_diffrn_reflns_limit_h_min -14
_diffrn_reflns_limit_k_max 21
_diffrn_reflns_limit_k_min -19
_diffrn_reflns_limit_l_max 31
_diffrn_reflns_limit_l_min -31
_diffrn_reflns_number 27850
_diffrn_reflns_theta_full 25.03
_diffrn_reflns_theta_max 25.03
_diffrn_reflns_theta_min 1.37
_exptl_absorpt_coefficient_mu 0.229
_exptl_absorpt_correction_T_max 0.9932
_exptl_absorpt_correction_T_min 0.9557
_exptl_absorpt_correction_type empirical
_exptl_absorpt_process_details SADABS
_exptl_crystal_colour black
_exptl_crystal_density_diffrn 1.538
_exptl_crystal_density_method 'not measured'
_exptl_crystal_description plate
_exptl_crystal_F_000 2744
_exptl_crystal_size_max 0.20
_exptl_crystal_size_mid 0.05
_exptl_crystal_size_min 0.03
_refine_diff_density_max 0.934
_refine_diff_density_min -0.722
_refine_diff_density_rms 0.205
_refine_ls_abs_structure_details 'Flack H D (1983), Acta Cryst. A39, 876-881'
_refine_ls_abs_structure_Flack 0.53(13)
_refine_ls_extinction_method none
_refine_ls_goodness_of_fit_ref 1.064
_refine_ls_hydrogen_treatment mixed
_refine_ls_matrix_type full
_refine_ls_number_parameters 958
_refine_ls_number_reflns 10156
_refine_ls_number_restraints 3
_refine_ls_restrained_S_all 1.064
_refine_ls_R_factor_all 0.1131
_refine_ls_R_factor_gt 0.0600
_refine_ls_shift/su_max 0.000
_refine_ls_shift/su_mean 0.000
_refine_ls_structure_factor_coef Fsqd
_refine_ls_weighting_details 'calc w=1/[\s^2^(Fo^2^)+(0.1133P)^2^+0.0000P] where P=(Fo^2^+2Fc^2^)/3'
_refine_ls_weighting_scheme calc
_refine_ls_wR_factor_gt 0.1490
_refine_ls_wR_factor_ref 0.1911
_reflns_number_gt 6788
_reflns_number_total 10156
_reflns_threshold_expression >2sigma(I)
_cod_data_source_file ja7b09459_si_002.cif
_cod_data_source_block np8mr
_cod_original_cell_volume 5774.4(13)
_cod_original_sg_symbol_H-M P212121
_cod_database_code 4126665

loop_
_symmetry_equiv_pos_as_xyz
'x, y, z'
'-x+1/2, -y, z+1/2'
'x+1/2, -y+1/2, -z'
'-x, y+1/2, -z+1/2'

loop_
_atom_site_label
_atom_site_type_symbol
_atom_site_fract_x
_atom_site_fract_y
_atom_site_fract_z
_atom_site_U_iso_or_equiv
_atom_site_adp_type
_atom_site_occupancy
_atom_site_symmetry_multiplicity
_atom_site_calc_flag
_atom_site_refinement_flags
C1 C 1.4276(4) 0.5895(3) 0.36058(18) 0.0178(11) Uani 1 1 d .
C2 C 1.5100(4) 0.5473(3) 0.39135(18) 0.0196(11) Uani 1 1 d .
H2 H 1.5591 0.5749 0.4121 0.033(16) Uiso 1 1 calc R
C3 C 1.5180(4) 0.4738(3) 0.39112(18) 0.0203(11) Uani 1 1 d .
H3 H 1.5710 0.4504 0.4122 0.019(13) Uiso 1 1 calc R
C4 C 1.4453(4) 0.4259(3) 0.35848(18) 0.0189(11) Uani 1 1 d .
C5 C 1.3207(4) 0.6042(3) 0.39076(18) 0.0167(11) Uani 1 1 d .
H5 H 1.3404 0.6398 0.4182 0.039(16) Uiso 1 1 calc R
C6 C 1.3883(4) 0.5450(3) 0.31587(17) 0.0170(11) Uani 1 1 d .
C7 C 1.3966(4) 0.4683(3) 0.31495(17) 0.0164(11) Uani 1 1 d .
C8 C 1.3404(4) 0.4011(3) 0.38825(18) 0.0191(11) Uani 1 1 d .
H8 H 1.3666 0.3671 0.4155 0.003(10) Uiso 1 1 calc R
C9 C 1.2691(4) 0.4617(3) 0.41315(17) 0.0180(11) Uani 1 1 d .
C10 C 1.2637(4) 0.5378(3) 0.41498(18) 0.0178(11) Uani 1 1 d .
C11 C 1.1681(4) 0.5626(3) 0.44971(18) 0.0182(11) Uani 1 1 d .
C12 C 1.0983(4) 0.6330(3) 0.43122(18) 0.0179(11) Uani 1 1 d .
C13 C 1.1340(4) 0.6602(3) 0.37946(18) 0.0179(11) Uani 1 1 d .
C14 C 1.2323(4) 0.6430(3) 0.35797(18) 0.0187(11) Uani 1 1 d .
C15 C 1.2387(4) 0.6385(3) 0.30340(18) 0.0176(11) Uani 1 1 d .
C16 C 1.3117(4) 0.5814(3) 0.28259(18) 0.0198(11) Uani 1 1 d .
C17 C 1.2775(4) 0.5431(3) 0.24025(17) 0.0176(11) Uani 1 1 d .
C18 C 1.2842(4) 0.4620(3) 0.23963(17) 0.0157(11) Uani 1 1 d .
C19 C 1.3265(4) 0.4255(3) 0.28119(18) 0.0192(11) Uani 1 1 d .
C20 C 1.2671(4) 0.3612(3) 0.30129(19) 0.0206(11) Uani 1 1 d .
C21 C 1.2635(4) 0.3549(3) 0.35503(18) 0.0200(11) Uani 1 1 d .
C22 C 1.1673(4) 0.3277(3) 0.37748(19) 0.0199(11) Uani 1 1 d .
C23 C 1.1217(4) 0.3644(3) 0.42199(19) 0.0201(12) Uani 1 1 d .
C24 C 1.1687(4) 0.4314(3) 0.43723(18) 0.0198(11) Uani 1 1 d .
C25 C 1.1029(4) 0.4913(3) 0.45540(16) 0.0182(11) Uani 1 1 d .
C26 C 0.9883(4) 0.4867(3) 0.45368(16) 0.0179(11) Uani 1 1 d .
C27 C 0.9219(4) 0.5510(3) 0.43586(18) 0.0200(11) Uani 1 1 d .
C28 C 0.9757(4) 0.6161(3) 0.42186(18) 0.0199(12) Uani 1 1 d .
C29 C 0.9403(4) 0.6525(3) 0.37645(18) 0.0208(12) Uani 1 1 d .
C30 C 1.0384(4) 0.6797(3) 0.35120(17) 0.0166(11) Uani 1 1 d .
C31 C 1.0427(4) 0.6816(3) 0.29977(19) 0.0198(11) Uani 1 1 d .
C32 C 1.1441(4) 0.6605(3) 0.27534(19) 0.0195(11) Uani 1 1 d .
C33 C 1.1149(4) 0.6230(3) 0.22911(18) 0.0207(12) Uani 1 1 d .
C34 C 1.1778(4) 0.5635(3) 0.21272(18) 0.0215(12) Uani 1 1 d .
C35 C 1.1252(4) 0.4962(3) 0.19441(16) 0.0207(11) Uani 1 1 d .
C36 C 1.1909(4) 0.4339(3) 0.21229(17) 0.0197(11) Uani 1 1 d .
C37 C 1.1395(4) 0.3692(3) 0.22762(19) 0.0213(12) Uani 1 1 d .
C38 C 1.1772(4) 0.3328(3) 0.27343(18) 0.0199(11) Uani 1 1 d .
C39 C 1.0811(4) 0.3018(3) 0.29713(18) 0.0205(11) Uani 1 1 d .
C40 C 1.0760(4) 0.3001(3) 0.34912(19) 0.0220(12) Uani 1 1 d .
C41 C 0.9734(4) 0.3186(3) 0.37451(19) 0.0213(12) Uani 1 1 d .
C42 C 1.0025(4) 0.3596(3) 0.41970(19) 0.0210(12) Uani 1 1 d .
C43 C 0.9374(4) 0.4190(3) 0.43494(18) 0.0214(12) Uani 1 1 d .
C44 C 0.8410(4) 0.4403(3) 0.40563(19) 0.0231(12) Uani 1 1 d .
C45 C 0.8317(4) 0.5216(3) 0.40621(18) 0.0193(11) Uani 1 1 d .
C46 C 0.7955(4) 0.5590(3) 0.36394(18) 0.0199(11) Uani 1 1 d .
C47 C 0.8507(4) 0.6261(3) 0.34863(19) 0.0216(12) Uani 1 1 d .
C48 C 0.8564(4) 0.6276(3) 0.29438(19) 0.0212(12) Uani 1 1 d .
C49 C 0.9500(4) 0.6551(3) 0.27019(19) 0.0212(12) Uani 1 1 d .
C50 C 0.9940(4) 0.6181(3) 0.22650(18) 0.0201(12) Uani 1 1 d .
C51 C 0.9434(4) 0.5540(3) 0.20877(17) 0.0218(12) Uani 1 1 d .
C52 C 1.0117(4) 0.4903(3) 0.19236(16) 0.0205(11) Uani 1 1 d .
C53 C 0.9563(4) 0.4229(3) 0.20754(18) 0.0215(12) Uani 1 1 d .
C54 C 1.0204(4) 0.3631(3) 0.22487(19) 0.0217(12) Uani 1 1 d .
C55 C 0.9844(4) 0.3208(3) 0.26832(19) 0.0217(12) Uani 1 1 d .
C56 C 0.8858(4) 0.3393(3) 0.2929(2) 0.0242(12) Uani 1 1 d .
C57 C 0.8797(4) 0.3382(3) 0.3471(2) 0.0226(12) Uani 1 1 d .
C58 C 0.8118(4) 0.4003(3) 0.36283(19) 0.0225(12) Uani 1 1 d .
C59 C 0.7758(4) 0.4398(3) 0.31844(19) 0.0208(11) Uani 1 1 d .
C60 C 0.7676(4) 0.5176(3) 0.31880(18) 0.0221(11) Uani 1 1 d .
C61 C 0.8044(4) 0.5597(3) 0.27605(18) 0.0217(12) Uani 1 1 d .
C62 C 0.8469(4) 0.5235(3) 0.23419(19) 0.0226(12) Uani 1 1 d .
C63 C 0.8556(4) 0.4426(3) 0.23332(19) 0.0228(12) Uani 1 1 d .
C64 C 0.8212(4) 0.4024(3) 0.27520(19) 0.0227(12) Uani 1 1 d .
C65 C 1.4786(4) 0.6651(3) 0.34591(18) 0.0203(11) Uani 1 1 d .
C66 C 1.5683(4) 0.6686(3) 0.3132(2) 0.0249(12) Uani 1 1 d .
H66 H 1.5957 0.6250 0.2971 0.041(17) Uiso 1 1 calc R
C67 C 1.6160(4) 0.7375(3) 0.3049(2) 0.0283(13) Uani 1 1 d .
H67 H 1.6770 0.7417 0.2826 0.024(14) Uiso 1 1 calc R
C68 C 1.5758(4) 0.8008(3) 0.3288(2) 0.0312(13) Uani 1 1 d .
H68 H 1.6101 0.8481 0.3241 0.010(11) Uiso 1 1 calc R
C69 C 1.4841(4) 0.7933(3) 0.35992(19) 0.0248(12) Uani 1 1 d .
C70 C 1.4263(4) 0.8587(3) 0.3858(2) 0.0293(13) Uani 1 1 d .
C71 C 1.5059(5) 0.9250(3) 0.3932(3) 0.0454(17) Uani 1 1 d .
H71 H 1.5753 0.9071 0.4080 0.06(2) Uiso 1 1 calc R
H71A H 1.4717 0.9618 0.4156 0.07(2) Uiso 1 1 calc R
H71B H 1.5213 0.9484 0.3608 0.039(17) Uiso 1 1 calc R
C72 C 1.3296(5) 0.8827(4) 0.3527(2) 0.0437(17) Uani 1 1 d .
H72 H 1.3581 0.9014 0.3207 0.10(3) Uiso 1 1 calc R
H72A H 1.2877 0.9225 0.3694 0.052(19) Uiso 1 1 calc R
H72B H 1.2809 0.8398 0.3467 0.051(19) Uiso 1 1 calc R
C73 C 1.3826(5) 0.8361(4) 0.4370(2) 0.0392(15) Uani 1 1 d .
H73 H 1.3320 0.7935 0.4333 0.032(16) Uiso 1 1 calc R
H73A H 1.3429 0.8782 0.4520 0.024(14) Uiso 1 1 calc R
H73B H 1.4447 0.8218 0.4585 0.08(2) Uiso 1 1 calc R
C74 C 1.5100(4) 0.3556(3) 0.34334(18) 0.0182(11) Uani 1 1 d .
C75 C 1.5464(4) 0.3429(3) 0.29474(19) 0.0218(11) Uani 1 1 d .
H75 H 1.5296 0.3770 0.2686 0.022(14) Uiso 1 1 calc R
C76 C 1.6078(4) 0.2788(3) 0.28573(19) 0.0221(12) Uani 1 1 d .
H76 H 1.6327 0.2677 0.2529 0.031(15) Uiso 1 1 calc R
C77 C 1.6322(4) 0.2315(3) 0.3244(2) 0.0268(12) Uani 1 1 d .
H77 H 1.6726 0.1869 0.3184 0.031(14) Uiso 1 1 calc R
C78 C 1.5976(4) 0.2492(3) 0.37244(18) 0.0202(11) Uani 1 1 d .
C79 C 1.6243(5) 0.2021(3) 0.4186(2) 0.0348(14) Uani 1 1 d .
C80 C 1.6912(6) 0.2508(4) 0.4549(2) 0.0464(17) Uani 1 1 d .
H80 H 1.7632 0.2628 0.4400 0.09(3) Uiso 1 1 calc R
H80A H 1.7027 0.2234 0.4862 0.08(2) Uiso 1 1 calc R
H80B H 1.6505 0.2971 0.4617 0.06(2) Uiso 1 1 calc R
C81 C 1.6914(7) 0.1325(4) 0.4055(3) 0.055(2) Uani 1 1 d .
H81 H 1.6510 0.1029 0.3807 0.045(19) Uiso 1 1 calc R
H81A H 1.7028 0.1025 0.4357 0.07(2) Uiso 1 1 calc R
H81B H 1.7633 0.1475 0.3918 0.017(14) Uiso 1 1 calc R
C82 C 1.5163(5) 0.1790(4) 0.4438(2) 0.0435(17) Uani 1 1 d .
H82 H 1.4774 0.2236 0.4558 0.07(2) Uiso 1 1 calc R
H82A H 1.5326 0.1460 0.4721 0.046(18) Uiso 1 1 calc R
H82B H 1.4694 0.1525 0.4197 0.06(2) Uiso 1 1 calc R
C83 C 1.1178(4) 0.6928(3) 0.47046(18) 0.0223(12) Uani 1 1 d .
C84 C 1.0800(4) 0.7657(3) 0.47284(19) 0.0246(12) Uani 1 1 d .
H84 H 1.0327 0.7859 0.4479 0.016(13) Uiso 1 1 calc R
C85 C 1.1154(5) 0.8090(3) 0.5146(2) 0.0314(14) Uani 1 1 d .
H85 H 1.0894 0.8590 0.5174 0.053(19) Uiso 1 1 calc R
C86 C 1.1854(5) 0.7823(3) 0.55105(19) 0.0260(13) Uani 1 1 d .
H86 H 1.2071 0.8137 0.5779 0.040(16) Uiso 1 1 calc R
C87 C 1.2249(4) 0.7083(3) 0.54856(19) 0.0256(12) Uani 1 1 d .
C88 C 1.2971(5) 0.6708(3) 0.58305(19) 0.0290(13) Uani 1 1 d .
H88 H 1.3213 0.6958 0.6124 0.022(13) Uiso 1 1 calc R
C89 C 1.3309(4) 0.5993(3) 0.57373(19) 0.0267(13) Uani 1 1 d .
H89 H 1.3813 0.5762 0.5962 0.015(13) Uiso 1 1 calc R
C90 C 1.2931(4) 0.5579(3) 0.53124(18) 0.0252(12) Uani 1 1 d .
H90 H 1.3177 0.5081 0.5257 0.041(16) Uiso 1 1 calc R
C91 C 1.2219(4) 0.5909(3) 0.49916(18) 0.0220(12) Uani 1 1 d .
C92 C 1.1877(4) 0.6652(3) 0.50786(19) 0.0236(12) Uani 1 1 d .
C93 C 0.6284(6) 0.6123(4) 0.1788(3) 0.0561(19) Uani 1 1 d .
C94 C 0.9005(9) 0.5773(5) 0.0479(3) 0.085(3) Uani 1 1 d .
H94 H 0.998(9) 0.453(7) 0.327(6) 0.28(9) Uiso 1 1 d D
S1 S 0.53931(17) 0.56100(13) 0.20269(8) 0.0647(6) Uani 1 1 d .
S2 S 0.7163(2) 0.66227(14) 0.15687(11) 0.0938(9) Uani 1 1 d .
N1 N 1.5364(3) 0.3109(2) 0.38094(15) 0.0221(10) Uani 1 1 d .
N2 N 1.4375(3) 0.7261(2) 0.36820(14) 0.0205(10) Uani 1 1 d .
O1 O 1.0502(3) 0.4914(2) 0.32151(15) 0.0372(9) Uani 1 1 d D
H1 H 1.107(8) 0.480(8) 0.344(4) 0.20(6) Uiso 1 1 d D
S3 S 0.8068(4) 0.5273(2) 0.02738(12) 0.1442(16) Uani 1 1 d .
S4 S 0.9921(3) 0.6290(2) 0.06662(15) 0.1246(12) Uani 1 1 d .

loop_
_atom_site_aniso_label
_atom_site_aniso_U_11
_atom_site_aniso_U_22
_atom_site_aniso_U_33
_atom_site_aniso_U_23
_atom_site_aniso_U_13
_atom_site_aniso_U_12
C1 0.015(2) 0.013(3) 0.026(3) -0.001(2) 0.003(2) -0.004(2)
C2 0.019(3) 0.019(3) 0.021(3) -0.003(2) 0.004(2) 0.001(2)
C3 0.017(3) 0.022(3) 0.021(3) 0.000(2) -0.003(2) 0.001(2)
C4 0.020(3) 0.014(3) 0.022(3) -0.003(2) 0.001(2) 0.001(2)
C5 0.018(3) 0.016(3) 0.016(2) -0.001(2) 0.001(2) 0.000(2)
C6 0.016(2) 0.017(3) 0.018(3) -0.001(2) 0.005(2) 0.003(2)
C7 0.016(2) 0.015(3) 0.018(3) 0.002(2) 0.005(2) 0.0028(19)
C8 0.021(3) 0.014(3) 0.023(3) 0.004(2) 0.001(2) 0.001(2)
C9 0.020(3) 0.015(3) 0.019(3) 0.000(2) -0.004(2) 0.001(2)
C10 0.019(3) 0.014(3) 0.021(3) -0.002(2) -0.003(2) 0.002(2)
C11 0.020(3) 0.014(3) 0.020(3) -0.003(2) 0.004(2) 0.001(2)
C12 0.018(3) 0.016(3) 0.020(3) 0.000(2) -0.004(2) -0.003(2)
C13 0.020(3) 0.008(2) 0.026(3) -0.002(2) 0.002(2) 0.001(2)
C14 0.022(3) 0.011(3) 0.023(3) -0.002(2) 0.000(2) -0.003(2)
C15 0.023(3) 0.010(3) 0.020(3) 0.0041(19) 0.002(2) -0.002(2)
C16 0.023(3) 0.016(3) 0.021(3) 0.008(2) 0.003(2) -0.003(2)
C17 0.018(3) 0.019(3) 0.016(3) 0.002(2) 0.004(2) 0.001(2)
C18 0.017(3) 0.012(3) 0.018(3) -0.0036(19) 0.001(2) 0.003(2)
C19 0.014(2) 0.016(3) 0.028(3) -0.001(2) 0.008(2) 0.003(2)
C20 0.025(3) 0.014(3) 0.023(3) 0.002(2) 0.006(2) 0.006(2)
C21 0.024(3) 0.013(3) 0.023(3) -0.005(2) 0.001(2) 0.003(2)
C22 0.023(3) 0.011(3) 0.026(3) 0.004(2) -0.001(2) -0.002(2)
C23 0.023(3) 0.015(3) 0.022(3) 0.001(2) 0.002(2) 0.002(2)
C24 0.022(3) 0.019(3) 0.019(3) 0.002(2) -0.006(2) -0.004(2)
C25 0.024(3) 0.018(3) 0.013(2) -0.005(2) 0.005(2) -0.001(2)
C26 0.019(3) 0.021(3) 0.014(2) -0.001(2) 0.000(2) 0.001(2)
C27 0.023(3) 0.018(3) 0.019(3) -0.002(2) 0.004(2) 0.000(2)
C28 0.023(3) 0.016(3) 0.021(3) -0.008(2) 0.000(2) 0.005(2)
C29 0.024(3) 0.013(3) 0.026(3) -0.002(2) 0.001(2) 0.006(2)
C30 0.018(3) 0.011(3) 0.020(3) -0.001(2) 0.004(2) 0.000(2)
C31 0.020(3) 0.009(3) 0.030(3) 0.001(2) -0.002(2) -0.002(2)
C32 0.020(3) 0.013(3) 0.025(3) 0.003(2) -0.001(2) 0.002(2)
C33 0.023(3) 0.020(3) 0.019(3) 0.004(2) -0.001(2) 0.000(2)
C34 0.023(3) 0.025(3) 0.016(3) 0.005(2) 0.003(2) 0.000(2)
C35 0.023(3) 0.022(3) 0.017(2) -0.001(2) 0.004(2) -0.001(2)
C36 0.021(3) 0.021(3) 0.017(3) -0.001(2) 0.003(2) 0.001(2)
C37 0.022(3) 0.022(3) 0.020(3) -0.009(2) 0.000(2) -0.001(2)
C38 0.024(3) 0.015(3) 0.021(3) -0.002(2) -0.003(2) 0.001(2)
C39 0.021(3) 0.013(3) 0.027(3) -0.007(2) -0.007(2) 0.000(2)
C40 0.027(3) 0.009(3) 0.031(3) -0.004(2) 0.000(2) 0.002(2)
C41 0.022(3) 0.010(3) 0.032(3) 0.003(2) 0.006(2) -0.004(2)
C42 0.023(3) 0.014(3) 0.025(3) 0.005(2) 0.008(2) -0.004(2)
C43 0.026(3) 0.018(3) 0.020(3) 0.004(2) 0.005(2) -0.007(2)
C44 0.020(3) 0.021(3) 0.028(3) 0.003(2) 0.006(2) -0.004(2)
C45 0.017(3) 0.017(3) 0.024(3) 0.002(2) 0.005(2) 0.002(2)
C46 0.016(3) 0.019(3) 0.025(3) -0.007(2) -0.003(2) 0.005(2)
C47 0.020(3) 0.019(3) 0.026(3) -0.002(2) -0.003(2) 0.004(2)
C48 0.019(3) 0.019(3) 0.026(3) 0.000(2) -0.005(2) 0.007(2)
C49 0.023(3) 0.013(3) 0.028(3) 0.005(2) -0.007(2) 0.002(2)
C50 0.022(3) 0.020(3) 0.019(3) 0.003(2) -0.004(2) 0.002(2)
C51 0.019(3) 0.028(3) 0.019(3) 0.006(2) -0.006(2) 0.001(2)
C52 0.021(3) 0.025(3) 0.015(2) -0.005(2) -0.005(2) 0.000(2)
C53 0.022(3) 0.023(3) 0.019(3) -0.007(2) -0.006(2) -0.001(2)
C54 0.021(3) 0.020(3) 0.024(3) -0.005(2) -0.004(2) -0.006(2)
C55 0.023(3) 0.014(3) 0.028(3) -0.008(2) 0.000(2) -0.001(2)
C56 0.020(3) 0.018(3) 0.035(3) -0.004(2) -0.001(3) -0.006(2)
C57 0.021(3) 0.017(3) 0.029(3) 0.000(2) 0.001(2) -0.011(2)
C58 0.018(3) 0.018(3) 0.032(3) -0.001(2) 0.001(2) -0.009(2)
C59 0.014(2) 0.022(3) 0.027(3) -0.006(2) 0.000(2) -0.003(2)
C60 0.019(3) 0.022(3) 0.025(3) 0.001(2) -0.001(2) 0.005(2)
C61 0.012(2) 0.027(3) 0.026(3) -0.002(2) -0.002(2) 0.002(2)
C62 0.022(3) 0.022(3) 0.024(3) 0.002(2) -0.005(2) 0.001(2)
C63 0.017(3) 0.021(3) 0.030(3) -0.002(2) -0.008(2) -0.004(2)
C64 0.014(3) 0.024(3) 0.030(3) -0.008(2) -0.004(2) -0.008(2)
C65 0.019(3) 0.017(3) 0.025(3) 0.000(2) -0.007(2) -0.001(2)
C66 0.020(3) 0.019(3) 0.036(3) 0.007(2) 0.001(3) 0.001(2)
C67 0.021(3) 0.026(3) 0.038(3) 0.010(3) -0.001(3) 0.000(2)
C68 0.029(3) 0.022(3) 0.042(3) 0.010(3) -0.003(3) -0.008(2)
C69 0.027(3) 0.020(3) 0.027(3) 0.002(2) -0.009(3) -0.008(2)
C70 0.030(3) 0.017(3) 0.041(3) 0.001(2) -0.006(3) 0.001(2)
C71 0.037(4) 0.024(3) 0.075(5) -0.011(3) -0.006(4) -0.003(3)
C72 0.046(4) 0.030(4) 0.055(4) -0.009(3) -0.016(4) 0.014(3)
C73 0.056(4) 0.028(4) 0.034(3) -0.007(3) -0.001(3) 0.012(3)
C74 0.023(3) 0.012(3) 0.020(3) -0.001(2) 0.002(2) 0.002(2)
C75 0.025(3) 0.018(3) 0.023(3) 0.004(2) 0.001(2) -0.002(2)
C76 0.023(3) 0.021(3) 0.022(3) -0.003(2) 0.000(2) 0.002(2)
C77 0.025(3) 0.017(3) 0.038(3) -0.003(3) 0.005(3) 0.007(2)
C78 0.016(3) 0.021(3) 0.024(3) 0.001(2) 0.000(2) 0.002(2)
C79 0.040(3) 0.026(3) 0.038(3) 0.009(3) 0.000(3) 0.011(3)
C80 0.055(5) 0.047(4) 0.037(4) 0.009(3) -0.010(3) -0.003(4)
C81 0.073(5) 0.048(5) 0.045(4) 0.011(3) -0.004(4) 0.030(4)
C82 0.046(4) 0.045(4) 0.039(4) 0.022(3) -0.003(3) -0.005(3)
C83 0.026(3) 0.017(3) 0.025(3) -0.003(2) 0.000(2) -0.001(2)
C84 0.021(3) 0.028(3) 0.025(3) -0.006(2) -0.004(2) 0.003(2)
C85 0.036(3) 0.018(3) 0.041(3) -0.011(3) 0.002(3) -0.002(3)
C86 0.036(3) 0.021(3) 0.020(3) -0.009(2) 0.000(3) 0.006(2)
C87 0.024(3) 0.030(3) 0.023(3) -0.006(2) 0.000(2) -0.002(2)
C88 0.038(3) 0.032(4) 0.018(3) -0.010(2) 0.002(3) -0.003(3)
C89 0.023(3) 0.033(3) 0.024(3) 0.004(2) -0.004(3) -0.001(2)
C90 0.029(3) 0.017(3) 0.029(3) 0.001(2) -0.001(3) 0.002(2)
C91 0.022(3) 0.019(3) 0.025(3) -0.003(2) 0.002(2) -0.004(2)
C92 0.022(3) 0.018(3) 0.030(3) -0.001(2) 0.005(2) 0.001(2)
C93 0.049(4) 0.049(4) 0.071(5) -0.003(4) -0.018(4) 0.007(3)
C94 0.109(7) 0.068(6) 0.079(6) 0.001(5) -0.008(6) -0.022(6)
S1 0.0517(11) 0.0778(15) 0.0648(12) -0.0169(11) 0.0064(10) -0.0093(10)
S2 0.0853(16) 0.0709(16) 0.125(2) 0.0484(15) -0.0450(16) -0.0294(13)
N1 0.024(2) 0.016(2) 0.027(2) 0.0008(19) 0.003(2) 0.0028(19)
N2 0.021(2) 0.016(2) 0.025(2) -0.0004(18) -0.005(2) -0.0022(18)
O1 0.035(2) 0.038(2) 0.039(2) -0.002(2) -0.003(2) -0.0057(19)
S3 0.193(4) 0.137(3) 0.103(2) -0.0003(19) -0.016(2) -0.097(3)
S4 0.101(2) 0.106(2) 0.167(3) -0.031(2) -0.047(2) -0.0117(18)

loop_
_atom_type_symbol
_atom_type_description
_atom_type_scat_dispersion_real
_atom_type_scat_dispersion_imag
_atom_type_scat_source
C C 0.0033 0.0016 'International Tables Vol C Tables 4.2.6.8 and 6.1.1.4'
H H 0.0000 0.0000 'International Tables Vol C Tables 4.2.6.8 and 6.1.1.4'
N N 0.0061 0.0033 'International Tables Vol C Tables 4.2.6.8 and 6.1.1.4'
S S 0.1246 0.1234 'International Tables Vol C Tables 4.2.6.8 and 6.1.1.4'
O O 0.0106 0.0060 'International Tables Vol C Tables 4.2.6.8 and 6.1.1.4'

loop_
_geom_angle_atom_site_label_1
_geom_angle_atom_site_label_2
_geom_angle_atom_site_label_3
_geom_angle
C2 C1 C6 112.3(4)
C2 C1 C65 108.6(4)
C6 C1 C65 112.7(4)
C2 C1 C5 110.7(4)
C6 C1 C5 103.9(4)
C65 C1 C5 108.5(4)
C3 C2 C1 123.3(5)
C2 C3 C4 121.9(5)
C3 C4 C7 112.9(4)
C3 C4 C74 108.8(4)
C7 C4 C74 113.9(4)
C3 C4 C8 109.8(4)
C7 C4 C8 102.8(4)
C74 C4 C8 108.4(4)
C10 C5 C1 118.0(4)
C10 C5 C14 106.3(4)
C1 C5 C14 110.9(4)
C7 C6 C16 119.1(4)
C7 C6 C1 121.0(4)
C16 C6 C1 117.0(4)
C6 C7 C19 119.5(4)
C6 C7 C4 121.0(4)
C19 C7 C4 116.2(4)
C21 C8 C9 107.0(4)
C21 C8 C4 110.5(4)
C9 C8 C4 118.4(4)
C10 C9 C24 108.2(5)
C10 C9 C8 138.3(5)
C24 C9 C8 113.0(4)
C9 C10 C5 138.0(5)
C9 C10 C11 110.1(4)
C5 C10 C11 111.8(4)
C25 C11 C10 102.0(4)
C25 C11 C91 114.0(4)
C10 C11 C91 107.0(4)
C25 C11 C12 115.1(4)
C10 C11 C12 115.7(4)
C91 C11 C12 103.2(4)
C83 C12 C28 113.7(4)
C83 C12 C13 110.9(4)
C28 C12 C13 100.8(4)
C83 C12 C11 105.1(4)
C28 C12 C11 114.0(4)
C13 C12 C11 112.6(4)
C14 C13 C30 122.7(4)
C14 C13 C12 124.0(4)
C30 C13 C12 109.3(4)
C13 C14 C15 118.8(5)
C13 C14 C5 117.8(4)
C15 C14 C5 120.3(4)
C32 C15 C16 118.5(4)
C32 C15 C14 118.0(4)
C16 C15 C14 116.8(4)
C17 C16 C6 118.3(5)
C17 C16 C15 118.6(4)
C6 C16 C15 117.9(4)
C16 C17 C18 119.1(4)
C16 C17 C34 122.3(5)
C18 C17 C34 106.8(4)
C19 C18 C36 122.3(4)
C19 C18 C17 118.7(4)
C36 C18 C17 108.2(4)
C18 C19 C7 117.7(4)
C18 C19 C20 119.0(4)
C7 C19 C20 118.1(4)
C38 C20 C21 118.4(5)
C38 C20 C19 117.8(4)
C21 C20 C19 116.3(4)
C22 C21 C20 118.8(5)
C22 C21 C8 116.3(4)
C20 C21 C8 121.3(4)
C21 C22 C40 122.3(5)
C21 C22 C23 120.4(4)
C40 C22 C23 107.3(4)
C24 C23 C42 118.2(5)
C24 C23 C22 118.2(4)
C42 C23 C22 108.2(4)
C23 C24 C25 121.6(5)
C23 C24 C9 121.6(4)
C25 C24 C9 109.4(4)
C26 C25 C24 120.1(5)
C26 C25 C11 124.6(5)
C24 C25 C11 108.2(4)
C25 C26 C43 119.0(5)
C25 C26 C27 120.4(5)
C43 C26 C27 107.9(4)
C28 C27 C45 120.7(5)
C28 C27 C26 119.1(4)
C45 C27 C26 107.6(4)
C27 C28 C29 117.9(4)
C27 C28 C12 125.1(5)
C29 C28 C12 109.6(4)
C47 C29 C28 121.7(5)
C47 C29 C30 119.9(4)
C28 C29 C30 107.6(4)
C31 C30 C13 120.4(4)
C31 C30 C29 120.4(5)
C13 C30 C29 109.5(4)
C30 C31 C32 118.7(5)
C30 C31 C49 120.5(5)
C32 C31 C49 108.8(4)
C15 C32 C31 121.1(4)
C15 C32 C33 121.2(4)
C31 C32 C33 107.6(4)
C34 C33 C32 119.6(4)
C34 C33 C50 119.1(5)
C32 C33 C50 108.1(4)
C33 C34 C35 120.6(5)
C33 C34 C17 119.1(5)
C35 C34 C17 109.0(4)
C52 C35 C34 121.0(5)
C52 C35 C36 120.0(5)
C34 C35 C36 106.7(4)
C37 C36 C18 119.8(4)
C37 C36 C35 119.9(5)
C18 C36 C35 109.2(4)
C36 C37 C54 119.9(5)
C36 C37 C38 119.0(4)
C54 C37 C38 108.6(4)
C20 C38 C39 121.8(4)
C20 C38 C37 121.6(5)
C39 C38 C37 106.9(4)
C40 C39 C38 119.1(5)
C40 C39 C55 120.2(5)
C38 C39 C55 109.2(4)
C39 C40 C22 119.3(5)
C39 C40 C41 120.1(5)
C22 C40 C41 109.4(4)
C57 C41 C40 120.2(4)
C57 C41 C42 120.4(5)
C40 C41 C42 107.3(4)
C43 C42 C23 120.5(5)
C43 C42 C41 119.6(5)
C23 C42 C41 107.8(4)
C42 C43 C26 120.3(5)
C42 C43 C44 119.7(5)
C26 C43 C44 107.9(4)
C58 C44 C43 120.7(5)
C58 C44 C45 120.0(5)
C43 C44 C45 108.4(4)
C46 C45 C27 120.7(5)
C46 C45 C44 119.8(5)
C27 C45 C44 108.1(4)
C45 C46 C47 119.4(4)
C45 C46 C60 120.3(5)
C47 C46 C60 107.2(4)
C29 C47 C46 119.5(5)
C29 C47 C48 119.4(5)
C46 C47 C48 108.9(5)
C49 C48 C61 119.2(5)
C49 C48 C47 120.6(5)
C61 C48 C47 107.5(5)
C48 C49 C50 120.9(5)
C48 C49 C31 119.2(4)
C50 C49 C31 107.9(4)
C51 C50 C49 119.7(4)
C51 C50 C33 120.5(5)
C49 C50 C33 107.5(4)
C50 C51 C62 120.2(5)
C50 C51 C52 119.7(4)
C62 C51 C52 107.4(4)
C35 C52 C53 121.1(5)
C35 C52 C51 119.1(5)
C53 C52 C51 107.7(4)
C54 C53 C52 118.6(4)
C54 C53 C63 119.6(5)
C52 C53 C63 108.8(4)
C53 C54 C37 120.6(5)
C53 C54 C55 119.9(4)
C37 C54 C55 107.2(4)
C56 C55 C39 119.6(4)
C56 C55 C54 120.4(5)
C39 C55 C54 108.0(4)
C55 C56 C64 119.2(5)
C55 C56 C57 120.6(5)
C64 C56 C57 108.0(5)
C41 C57 C58 120.1(5)
C41 C57 C56 119.3(5)
C58 C57 C56 108.0(5)
C44 C58 C57 119.4(5)
C44 C58 C59 120.0(5)
C57 C58 C59 107.8(4)
C60 C59 C64 119.6(5)
C60 C59 C58 120.1(4)
C64 C59 C58 108.5(4)
C59 C60 C61 119.6(4)
C59 C60 C46 119.8(4)
C61 C60 C46 108.8(4)
C62 C61 C60 120.7(5)
C62 C61 C48 120.1(4)
C60 C61 C48 107.6(4)
C61 C62 C63 120.2(5)
C61 C62 C51 119.8(5)
C63 C62 C51 108.0(5)
C64 C63 C53 120.6(5)
C64 C63 C62 118.7(5)
C53 C63 C62 108.2(4)
C63 C64 C59 121.2(5)
C63 C64 C56 120.2(5)
C59 C64 C56 107.6(4)
N2 C65 C66 122.0(5)
N2 C65 C1 117.1(4)
C66 C65 C1 120.8(4)
C67 C66 C65 117.8(5)
C66 C67 C68 120.6(5)
C67 C68 C69 118.4(5)
N2 C69 C68 121.2(5)
N2 C69 C70 114.7(5)
C68 C69 C70 124.1(5)
C73 C70 C72 109.4(5)
C73 C70 C69 111.2(4)
C72 C70 C69 107.5(4)
C73 C70 C71 107.8(5)
C72 C70 C71 109.6(5)
C69 C70 C71 111.4(5)
N1 C74 C75 122.4(4)
N1 C74 C4 114.6(4)
C75 C74 C4 122.8(4)
C76 C75 C74 117.8(5)
C77 C76 C75 119.6(5)
C76 C77 C78 119.7(5)
N1 C78 C77 120.5(4)
N1 C78 C79 115.5(4)
C77 C78 C79 124.0(5)
C81 C79 C82 109.5(5)
C81 C79 C78 112.1(5)
C82 C79 C78 109.0(4)
C81 C79 C80 109.2(5)
C82 C79 C80 108.8(5)
C78 C79 C80 108.1(5)
C84 C83 C92 119.9(5)
C84 C83 C12 130.2(5)
C92 C83 C12 109.9(4)
C83 C84 C85 116.7(5)
C86 C85 C84 123.4(5)
C85 C86 C87 120.1(5)
C92 C87 C86 116.3(5)
C92 C87 C88 115.8(5)
C86 C87 C88 127.9(5)
C89 C88 C87 120.1(5)
C88 C89 C90 122.3(5)
C91 C90 C89 118.8(5)
C90 C91 C92 119.5(5)
C90 C91 C11 131.6(5)
C92 C91 C11 108.9(4)
C83 C92 C87 123.6(5)
C83 C92 C91 113.0(4)
C87 C92 C91 123.4(5)
S2 C93 S1 178.7(6)
S4 C94 S3 177.8(8)
C74 N1 C78 119.9(4)
C65 N2 C69 120.0(4)

loop_
_geom_bond_atom_site_label_1
_geom_bond_atom_site_label_2
_geom_bond_distance
C1 C2 1.495(7)
C1 C6 1.513(7)
C1 C65 1.536(7)
C1 C5 1.544(7)
C2 C3 1.318(7)
C3 C4 1.505(7)
C4 C7 1.509(7)
C4 C74 1.534(7)
C4 C8 1.560(7)
C5 C10 1.517(7)
C5 C14 1.546(7)
C6 C7 1.376(6)
C6 C16 1.439(7)
C7 C19 1.455(7)
C8 C21 1.527(7)
C8 C9 1.536(7)
C9 C10 1.364(6)
C9 C24 1.475(7)
C10 C11 1.546(7)
C11 C25 1.506(7)
C11 C91 1.559(7)
C11 C12 1.592(7)
C12 C83 1.518(7)
C12 C28 1.530(7)
C12 C13 1.531(7)
C13 C14 1.353(7)
C13 C30 1.423(7)
C14 C15 1.465(7)
C15 C32 1.422(7)
C15 C16 1.459(7)
C16 C17 1.387(7)
C17 C18 1.453(6)
C17 C34 1.457(7)
C18 C19 1.387(7)
C18 C36 1.433(7)
C19 C20 1.458(7)
C20 C38 1.410(7)
C20 C21 1.443(7)
C21 C22 1.394(7)
C22 C40 1.426(7)
C22 C23 1.467(7)
C23 C24 1.386(7)
C23 C42 1.443(7)
C24 C25 1.419(7)
C25 C26 1.386(7)
C26 C43 1.448(7)
C26 C27 1.481(7)
C27 C28 1.385(7)
C27 C45 1.445(7)
C28 C29 1.443(7)
C29 C47 1.394(7)
C29 C30 1.447(7)
C30 C31 1.378(7)
C31 C32 1.438(7)
C31 C49 1.450(7)
C32 C33 1.450(7)
C33 C34 1.380(7)
C33 C50 1.463(7)
C34 C35 1.445(7)
C35 C52 1.374(7)
C35 C36 1.449(7)
C36 C37 1.375(7)
C37 C54 1.443(7)
C37 C38 1.461(7)
C38 C39 1.433(7)
C39 C40 1.393(7)
C39 C55 1.439(7)
C40 C41 1.450(7)
C41 C57 1.393(7)
C41 C42 1.457(7)
C42 C43 1.383(7)
C43 C44 1.454(7)
C44 C58 1.395(7)
C44 C45 1.459(7)
C45 C46 1.385(7)
C46 C47 1.431(7)
C46 C60 1.456(7)
C47 C48 1.454(7)
C48 C49 1.391(7)
C48 C61 1.452(7)
C49 C50 1.445(7)
C50 C51 1.383(7)
C51 C62 1.454(7)
C51 C52 1.472(7)
C52 C53 1.438(7)
C53 C54 1.399(7)
C53 C63 1.442(7)
C54 C55 1.454(7)
C55 C56 1.399(7)
C56 C64 1.450(7)
C56 C57 1.452(8)
C57 C58 1.443(7)
C58 C59 1.448(7)
C59 C60 1.396(7)
C59 C64 1.445(7)
C60 C61 1.439(7)
C61 C62 1.392(7)
C62 C63 1.451(7)
C63 C64 1.394(7)
C65 N2 1.339(6)
C65 C66 1.395(7)
C66 C67 1.376(7)
C67 C68 1.388(8)
C68 C69 1.391(7)
C69 N2 1.345(6)
C69 C70 1.528(7)
C70 C73 1.523(8)
C70 C72 1.528(8)
C70 C71 1.538(8)
C74 N1 1.324(6)
C74 C75 1.391(7)
C75 C76 1.387(7)
C76 C77 1.368(7)
C77 C78 1.388(7)
C78 N1 1.346(6)
C78 C79 1.529(7)
C79 C81 1.525(8)
C79 C82 1.526(8)
C79 C80 1.534(9)
C83 C84 1.383(7)
C83 C92 1.399(7)
C84 C85 1.426(7)
C85 C86 1.376(8)
C86 C87 1.408(7)
C87 C92 1.407(7)
C87 C88 1.435(8)
C88 C89 1.366(8)
C89 C90 1.431(7)
C90 C91 1.350(7)
C91 C92 1.411(7)
C93 S2 1.506(8)
C93 S1 1.551(8)
C94 S4 1.526(10)
C94 S3 1.542(10)

loop_
_geom_torsion_atom_site_label_1
_geom_torsion_atom_site_label_2
_geom_torsion_atom_site_label_3
_geom_torsion_atom_site_label_4
_geom_torsion
C6 C1 C2 C3 -22.8(6)
C65 C1 C2 C3 -148.1(5)
C5 C1 C2 C3 92.9(6)
C1 C2 C3 C4 1.4(8)
C2 C3 C4 C7 20.9(7)
C2 C3 C4 C74 148.4(5)
C2 C3 C4 C8 -93.2(6)
C2 C1 C5 C10 -53.3(5)
C6 C1 C5 C10 67.4(5)
C65 C1 C5 C10 -172.4(4)
C2 C1 C5 C14 -176.2(4)
C6 C1 C5 C14 -55.4(5)
C65 C1 C5 C14 64.8(5)
C2 C1 C6 C7 21.6(6)
C65 C1 C6 C7 144.6(5)
C5 C1 C6 C7 -98.0(5)
C2 C1 C6 C16 -177.8(4)
C65 C1 C6 C16 -54.8(5)
C5 C1 C6 C16 62.5(5)
C16 C6 C7 C19 -1.2(7)
C1 C6 C7 C19 158.9(4)
C16 C6 C7 C4 -160.2(4)
C1 C6 C7 C4 0.0(7)
C3 C4 C7 C6 -21.2(6)
C74 C4 C7 C6 -146.0(5)
C8 C4 C7 C6 97.0(5)
C3 C4 C7 C19 179.2(4)
C74 C4 C7 C19 54.4(5)
C8 C4 C7 C19 -62.6(5)
C3 C4 C8 C21 177.8(4)
C7 C4 C8 C21 57.4(5)
C74 C4 C8 C21 -63.5(5)
C3 C4 C8 C9 53.9(5)
C7 C4 C8 C9 -66.4(5)
C74 C4 C8 C9 172.7(4)
C21 C8 C9 C10 -119.4(7)
C4 C8 C9 C10 6.1(9)
C21 C8 C9 C24 50.7(5)
C4 C8 C9 C24 176.2(4)
C24 C9 C10 C5 -165.4(5)
C8 C9 C10 C5 5.0(11)
C24 C9 C10 C11 10.7(6)
C8 C9 C10 C11 -178.9(5)
C1 C5 C10 C9 -11.9(9)
C14 C5 C10 C9 113.2(7)
C1 C5 C10 C11 172.0(4)
C14 C5 C10 C11 -62.8(5)
C9 C10 C11 C25 -14.9(5)
C5 C10 C11 C25 162.3(4)
C9 C10 C11 C91 105.1(5)
C5 C10 C11 C91 -77.7(5)
C9 C10 C11 C12 -140.6(4)
C5 C10 C11 C12 36.6(6)
C25 C11 C12 C83 124.7(4)
C10 C11 C12 C83 -116.6(4)
C91 C11 C12 C83 -0.1(5)
C25 C11 C12 C28 -0.4(6)
C10 C11 C12 C28 118.3(5)
C91 C11 C12 C28 -125.2(4)
C25 C11 C12 C13 -114.4(4)
C10 C11 C12 C13 4.3(6)
C91 C11 C12 C13 120.8(4)
C83 C12 C13 C14 98.8(5)
C28 C12 C13 C14 -140.5(5)
C11 C12 C13 C14 -18.7(6)
C83 C12 C13 C30 -103.3(5)
C28 C12 C13 C30 17.4(5)
C11 C12 C13 C30 139.3(4)
C30 C13 C14 C15 -4.9(7)
C12 C13 C14 C15 150.1(5)
C30 C13 C14 C5 -165.0(4)
C12 C13 C14 C5 -10.0(7)
C10 C5 C14 C13 51.2(6)
C1 C5 C14 C13 -179.4(4)
C10 C5 C14 C15 -108.6(5)
C1 C5 C14 C15 20.7(6)
C13 C14 C15 C32 6.8(7)
C5 C14 C15 C32 166.4(4)
C13 C14 C15 C16 -144.0(5)
C5 C14 C15 C16 15.6(7)
C7 C6 C16 C17 -21.5(7)
C1 C6 C16 C17 177.5(4)
C7 C6 C16 C15 132.5(5)
C1 C6 C16 C15 -28.5(6)
C32 C15 C16 C17 -9.5(7)
C14 C15 C16 C17 141.2(5)
C32 C15 C16 C6 -163.4(4)
C14 C15 C16 C6 -12.7(7)
C6 C16 C17 C18 22.8(7)
C15 C16 C17 C18 -131.1(5)
C6 C16 C17 C34 160.9(4)
C15 C16 C17 C34 7.0(7)
C16 C17 C18 C19 -1.2(7)
C34 C17 C18 C19 -145.1(4)
C16 C17 C18 C36 144.0(5)
C34 C17 C18 C36 0.1(5)
C36 C18 C19 C7 -161.4(4)
C17 C18 C19 C7 -21.3(7)
C36 C18 C19 C20 -7.1(7)
C17 C18 C19 C20 133.0(5)
C6 C7 C19 C18 22.7(6)
C4 C7 C19 C18 -177.4(4)
C6 C7 C19 C20 -131.8(5)
C4 C7 C19 C20 28.1(6)
C18 C19 C20 C38 8.4(7)
C7 C19 C20 C38 162.6(4)
C18 C19 C20 C21 -141.0(5)
C7 C19 C20 C21 13.1(6)
C38 C20 C21 C22 -6.0(7)
C19 C20 C21 C22 143.3(5)
C38 C20 C21 C8 -163.9(4)
C19 C20 C21 C8 -14.6(7)
C9 C8 C21 C22 -51.2(6)
C4 C8 C21 C22 178.7(4)
C9 C8 C21 C20 107.3(5)
C4 C8 C21 C20 -22.9(6)
C20 C21 C22 C40 5.3(7)
C8 C21 C22 C40 164.3(4)
C20 C21 C22 C23 -135.8(5)
C8 C21 C22 C23 23.2(7)
C21 C22 C23 C24 7.7(7)
C40 C22 C23 C24 -138.6(5)
C21 C22 C23 C42 145.4(5)
C40 C22 C23 C42 -0.8(6)
C42 C23 C24 C25 6.8(7)
C22 C23 C24 C25 140.3(5)
C42 C23 C24 C9 -140.0(5)
C22 C23 C24 C9 -6.4(7)
C10 C9 C24 C23 148.5(5)
C8 C9 C24 C23 -24.6(6)
C10 C9 C24 C25 -1.9(5)
C8 C9 C24 C25 -174.9(4)
C23 C24 C25 C26 -6.4(7)
C9 C24 C25 C26 144.0(5)
C23 C24 C25 C11 -158.3(5)
C9 C24 C25 C11 -7.9(5)
C10 C11 C25 C26 -137.1(5)
C91 C11 C25 C26 108.0(5)
C12 C11 C25 C26 -10.9(7)
C10 C11 C25 C24 13.3(5)
C91 C11 C25 C24 -101.7(5)
C12 C11 C25 C24 139.4(4)
C24 C25 C26 C43 2.4(7)
C11 C25 C26 C43 149.4(4)
C24 C25 C26 C27 -134.7(5)
C11 C25 C26 C27 12.3(7)
C25 C26 C27 C28 -1.2(7)
C43 C26 C27 C28 -142.4(5)
C25 C26 C27 C45 140.8(5)
C43 C26 C27 C45 -0.4(5)
C45 C27 C28 C29 -1.2(7)
C26 C27 C28 C29 135.8(5)
C45 C27 C28 C12 -147.8(5)
C26 C27 C28 C12 -10.8(7)
C83 C12 C28 C27 -109.3(5)
C13 C12 C28 C27 131.9(5)
C11 C12 C28 C27 11.1(7)
C83 C12 C28 C29 101.8(5)
C13 C12 C28 C29 -17.0(5)
C11 C12 C28 C29 -137.8(4)
C27 C28 C29 C47 3.6(7)
C12 C28 C29 C47 155.1(5)
C27 C28 C29 C30 -140.6(5)
C12 C28 C29 C30 10.9(5)
C14 C13 C30 C31 0.1(7)
C12 C13 C30 C31 -158.1(4)
C14 C13 C30 C29 146.1(5)
C12 C13 C30 C29 -12.1(5)
C47 C29 C30 C31 1.9(7)
C28 C29 C30 C31 146.9(5)
C47 C29 C30 C13 -144.2(5)
C28 C29 C30 C13 0.8(5)
C13 C30 C31 C32 2.7(7)
C29 C30 C31 C32 -139.7(5)
C13 C30 C31 C49 141.2(5)
C29 C30 C31 C49 -1.2(7)
C16 C15 C32 C31 146.1(5)
C14 C15 C32 C31 -4.2(7)
C16 C15 C32 C33 5.1(7)
C14 C15 C32 C33 -145.2(5)
C30 C31 C32 C15 -0.5(7)
C49 C31 C32 C15 -143.4(5)
C30 C31 C32 C33 145.2(5)
C49 C31 C32 C33 2.2(5)
C15 C32 C33 C34 2.1(7)
C31 C32 C33 C34 -143.5(5)
C15 C32 C33 C50 142.8(5)
C31 C32 C33 C50 -2.7(6)
C32 C33 C34 C35 135.0(5)
C50 C33 C34 C35 -1.6(7)
C32 C33 C34 C17 -4.7(7)
C50 C33 C34 C17 -141.3(5)
C16 C17 C34 C33 0.2(7)
C18 C17 C34 C33 142.6(5)
C16 C17 C34 C35 -143.7(5)
C18 C17 C34 C35 -1.3(5)
C33 C34 C35 C52 0.7(7)
C17 C34 C35 C52 144.0(5)
C33 C34 C35 C36 -141.3(5)
C17 C34 C35 C36 2.0(5)
C19 C18 C36 C37 0.9(7)
C17 C18 C36 C37 -142.8(5)
C19 C18 C36 C35 144.8(5)
C17 C18 C36 C35 1.1(5)
C52 C35 C36 C37 -0.6(7)
C34 C35 C36 C37 141.9(5)
C52 C35 C36 C18 -144.4(5)
C34 C35 C36 C18 -1.9(5)
C18 C36 C37 C54 141.3(5)
C35 C36 C37 C54 1.3(7)
C18 C36 C37 C38 3.7(7)
C35 C36 C37 C38 -136.4(5)
C21 C20 C38 C39 3.2(7)
C19 C20 C38 C39 -145.6(5)
C21 C20 C38 C37 144.8(5)
C19 C20 C38 C37 -4.0(7)
C36 C37 C38 C20 -2.0(7)
C54 C37 C38 C20 -144.0(5)
C36 C37 C38 C39 144.5(5)
C54 C37 C38 C39 2.5(5)
C20 C38 C39 C40 0.5(7)
C37 C38 C39 C40 -145.9(5)
C20 C38 C39 C55 144.0(5)
C37 C38 C39 C55 -2.4(5)
C38 C39 C40 C22 -1.4(7)
C55 C39 C40 C22 -140.8(5)
C38 C39 C40 C41 138.5(5)
C55 C39 C40 C41 -1.0(8)
C21 C22 C40 C39 -1.6(7)
C23 C22 C40 C39 143.9(5)
C21 C22 C40 C41 -145.3(5)
C23 C22 C40 C41 0.1(6)
C39 C40 C41 C57 -0.1(7)
C22 C40 C41 C57 143.3(5)
C39 C40 C41 C42 -142.8(5)
C22 C40 C41 C42 0.6(6)
C24 C23 C42 C43 -3.4(8)
C22 C23 C42 C43 -141.1(5)
C24 C23 C42 C41 138.9(5)
C22 C23 C42 C41 1.2(6)
C57 C41 C42 C43 -1.0(7)
C40 C41 C42 C43 141.6(5)
C57 C41 C42 C23 -143.7(5)
C40 C41 C42 C23 -1.1(6)
C23 C42 C43 C26 -0.4(7)
C41 C42 C43 C26 -138.4(5)
C23 C42 C43 C44 137.7(5)
C41 C42 C43 C44 -0.2(7)
C25 C26 C43 C42 0.9(7)
C27 C26 C43 C42 142.8(5)
C25 C26 C43 C44 -141.6(5)
C27 C26 C43 C44 0.3(5)
C42 C43 C44 C58 1.4(7)
C26 C43 C44 C58 144.1(5)
C42 C43 C44 C45 -142.8(5)
C26 C43 C44 C45 -0.1(5)
C28 C27 C45 C46 -1.7(7)
C26 C27 C45 C46 -143.0(5)
C28 C27 C45 C44 141.6(5)
C26 C27 C45 C44 0.3(5)
C58 C44 C45 C46 -0.9(7)
C43 C44 C45 C46 143.6(5)
C58 C44 C45 C27 -144.7(5)
C43 C44 C45 C27 -0.1(5)
C27 C45 C46 C47 2.2(7)
C44 C45 C46 C47 -136.9(5)
C27 C45 C46 C60 138.6(5)
C44 C45 C46 C60 -0.6(7)
C28 C29 C47 C46 -3.1(7)
C30 C29 C47 C46 136.9(5)
C28 C29 C47 C48 -141.3(5)
C30 C29 C47 C48 -1.3(7)
C45 C46 C47 C29 0.1(7)
C60 C46 C47 C29 -141.3(5)
C45 C46 C47 C48 142.2(5)
C60 C46 C47 C48 0.8(6)
C29 C47 C48 C49 0.1(8)
C46 C47 C48 C49 -142.0(5)
C29 C47 C48 C61 141.5(5)
C46 C47 C48 C61 -0.6(6)
C61 C48 C49 C50 1.7(7)
C47 C48 C49 C50 138.7(5)
C61 C48 C49 C31 -136.5(5)
C47 C48 C49 C31 0.5(7)
C30 C31 C49 C48 0.0(7)
C32 C31 C49 C48 142.1(5)
C30 C31 C49 C50 -143.0(5)
C32 C31 C49 C50 -0.9(5)
C48 C49 C50 C51 -0.8(7)
C31 C49 C50 C51 141.5(5)
C48 C49 C50 C33 -143.1(5)
C31 C49 C50 C33 -0.8(6)
C34 C33 C50 C51 1.3(8)
C32 C33 C50 C51 -139.7(5)
C34 C33 C50 C49 143.2(5)
C32 C33 C50 C49 2.2(6)
C49 C50 C51 C62 -0.5(7)
C33 C50 C51 C62 136.9(5)
C49 C50 C51 C52 -137.5(5)
C33 C50 C51 C52 -0.1(7)
C34 C35 C52 C53 -137.4(5)
C36 C35 C52 C53 -0.3(7)
C34 C35 C52 C51 0.5(7)
C36 C35 C52 C51 137.6(5)
C50 C51 C52 C35 -0.8(7)
C62 C51 C52 C35 -142.6(5)
C50 C51 C52 C53 142.2(5)
C62 C51 C52 C53 0.3(5)
C35 C52 C53 C54 0.4(7)
C51 C52 C53 C54 -141.7(5)
C35 C52 C53 C63 141.7(5)
C51 C52 C53 C63 -0.4(5)
C52 C53 C54 C37 0.2(7)
C63 C53 C54 C37 -136.7(5)
C52 C53 C54 C55 137.7(5)
C63 C53 C54 C55 0.7(7)
C36 C37 C54 C53 -1.1(8)
C38 C37 C54 C53 140.4(5)
C36 C37 C54 C55 -143.3(5)
C38 C37 C54 C55 -1.7(6)
C40 C39 C55 C56 1.6(7)
C38 C39 C55 C56 -141.4(5)
C40 C39 C55 C54 144.4(5)
C38 C39 C55 C54 1.4(6)
C53 C54 C55 C56 0.2(7)
C37 C54 C55 C56 142.6(5)
C53 C54 C55 C39 -142.2(5)
C37 C54 C55 C39 0.2(6)
C39 C55 C56 C64 136.7(5)
C54 C55 C56 C64 -1.4(7)
C39 C55 C56 C57 -1.2(8)
C54 C55 C56 C57 -139.4(5)
C40 C41 C57 C58 -136.7(5)
C42 C41 C57 C58 1.1(7)
C40 C41 C57 C56 0.5(7)
C42 C41 C57 C56 138.4(5)
C55 C56 C57 C41 0.2(8)
C64 C56 C57 C41 -141.9(5)
C55 C56 C57 C58 142.0(5)
C64 C56 C57 C58 -0.1(6)
C43 C44 C58 C57 -1.3(7)
C45 C44 C58 C57 138.9(5)
C43 C44 C58 C59 -138.2(5)
C45 C44 C58 C59 2.0(7)
C41 C57 C58 C44 0.0(7)
C56 C57 C58 C44 -141.5(5)
C41 C57 C58 C59 141.5(5)
C56 C57 C58 C59 0.1(5)
C44 C58 C59 C60 -1.5(7)
C57 C58 C59 C60 -142.8(5)
C44 C58 C59 C64 141.2(5)
C57 C58 C59 C64 -0.1(5)
C64 C59 C60 C61 0.1(7)
C58 C59 C60 C61 138.8(5)
C64 C59 C60 C46 -138.7(5)
C58 C59 C60 C46 0.0(7)
C45 C46 C60 C59 1.0(7)
C47 C46 C60 C59 142.0(5)
C45 C46 C60 C61 -141.7(5)
C47 C46 C60 C61 -0.8(5)
C59 C60 C61 C62 0.7(7)
C46 C60 C61 C62 143.5(5)
C59 C60 C61 C48 -142.4(5)
C46 C60 C61 C48 0.4(5)
C49 C48 C61 C62 -1.2(7)
C47 C48 C61 C62 -143.3(5)
C49 C48 C61 C60 142.2(5)
C47 C48 C61 C60 0.1(5)
C60 C61 C62 C63 -0.5(7)
C48 C61 C62 C63 138.1(5)
C60 C61 C62 C51 -138.7(5)
C48 C61 C62 C51 -0.1(7)
C50 C51 C62 C61 1.0(7)
C52 C51 C62 C61 142.6(5)
C50 C51 C62 C63 -141.7(5)
C52 C51 C62 C63 -0.1(5)
C54 C53 C63 C64 -0.3(7)
C52 C53 C63 C64 -141.1(5)
C54 C53 C63 C62 141.1(5)
C52 C53 C63 C62 0.3(6)
C61 C62 C63 C64 -0.4(7)
C51 C62 C63 C64 142.1(4)
C61 C62 C63 C53 -142.7(5)
C51 C62 C63 C53 -0.1(6)
C53 C63 C64 C59 138.7(5)
C62 C63 C64 C59 1.2(7)
C53 C63 C64 C56 -1.0(7)
C62 C63 C64 C56 -138.4(5)
C60 C59 C64 C63 -1.1(7)
C58 C59 C64 C63 -144.1(5)
C60 C59 C64 C56 143.0(5)
C58 C59 C64 C56 0.0(5)
C55 C56 C64 C63 1.8(7)
C57 C56 C64 C63 144.5(5)
C55 C56 C64 C59 -142.6(5)
C57 C56 C64 C59 0.0(6)
C2 C1 C65 N2 -108.5(5)
C6 C1 C65 N2 126.5(4)
C5 C1 C65 N2 11.9(6)
C2 C1 C65 C66 67.6(5)
C6 C1 C65 C66 -57.5(6)
C5 C1 C65 C66 -172.0(4)
N2 C65 C66 C67 1.3(7)
C1 C65 C66 C67 -174.6(5)
C65 C66 C67 C68 0.4(8)
C66 C67 C68 C69 -2.1(8)
C67 C68 C69 N2 2.3(7)
C67 C68 C69 C70 -175.7(5)
N2 C69 C70 C73 36.3(6)
C68 C69 C70 C73 -145.6(5)
N2 C69 C70 C72 -83.4(6)
C68 C69 C70 C72 94.7(6)
N2 C69 C70 C71 156.5(5)
C68 C69 C70 C71 -25.3(7)
C3 C4 C74 N1 64.5(5)
C7 C4 C74 N1 -168.6(4)
C8 C4 C74 N1 -54.9(5)
C3 C4 C74 C75 -110.4(5)
C7 C4 C74 C75 16.5(7)
C8 C4 C74 C75 130.3(5)
N1 C74 C75 C76 3.2(7)
C4 C74 C75 C76 177.6(4)
C74 C75 C76 C77 -1.2(7)
C75 C76 C77 C78 -1.6(8)
C76 C77 C78 N1 2.7(8)
C76 C77 C78 C79 -177.4(5)
N1 C78 C79 C81 178.6(5)
C77 C78 C79 C81 -1.2(8)
N1 C78 C79 C82 57.2(7)
C77 C78 C79 C82 -122.6(6)
N1 C78 C79 C80 -61.0(6)
C77 C78 C79 C80 119.2(6)
C28 C12 C83 C84 -56.5(7)
C13 C12 C83 C84 56.2(7)
C11 C12 C83 C84 178.1(5)
C28 C12 C83 C92 125.0(5)
C13 C12 C83 C92 -122.2(5)
C11 C12 C83 C92 -0.3(5)
C92 C83 C84 C85 -0.3(7)
C12 C83 C84 C85 -178.6(5)
C83 C84 C85 C86 1.2(8)
C84 C85 C86 C87 -0.7(8)
C85 C86 C87 C92 -0.7(8)
C85 C86 C87 C88 -179.5(5)
C92 C87 C88 C89 3.9(8)
C86 C87 C88 C89 -177.3(5)
C87 C88 C89 C90 -2.8(8)
C88 C89 C90 C91 0.3(8)
C89 C90 C91 C92 0.8(7)
C89 C90 C91 C11 178.5(5)
C25 C11 C91 C90 57.0(7)
C10 C11 C91 C90 -54.9(7)
C12 C11 C91 C90 -177.4(5)
C25 C11 C91 C92 -125.1(5)
C10 C11 C91 C92 123.0(4)
C12 C11 C91 C92 0.5(5)
C84 C83 C92 C87 -1.2(8)
C12 C83 C92 C87 177.5(5)
C84 C83 C92 C91 -178.0(5)
C12 C83 C92 C91 0.7(6)
C86 C87 C92 C83 1.6(8)
C88 C87 C92 C83 -179.4(5)
C86 C87 C92 C91 178.1(5)
C88 C87 C92 C91 -2.9(8)
C90 C91 C92 C83 177.5(5)
C11 C91 C92 C83 -0.7(6)
C90 C91 C92 C87 0.6(8)
C11 C91 C92 C87 -177.6(5)
C75 C74 N1 C78 -2.1(7)
C4 C74 N1 C78 -177.0(4)
C77 C78 N1 C74 -0.9(7)
C79 C78 N1 C74 179.3(5)
C66 C65 N2 C69 -1.1(7)
C1 C65 N2 C69 174.8(4)
C68 C69 N2 C65 -0.7(7)
C70 C69 N2 C65 177.5(4)
